data_7235536
loop_
_publ_author_name
'Ray, Suman'
'Bhaumik, Asim'
'Pramanik, Malay'
'Mukhopadhyay, Chhanda'

_publ_section_title
;
 Covalently anchored carboxylic acid on uniform spherical silica
 nanoparticles with narrow slit like mesopores for the synthesis of
 pyrroloacridinones: CuI-catalyzed further C(sp3)--H oxyfunctionalization
 for C&#xE001;O formation
;
_journal_issue 30
_journal_name_full 'RSC Advances'
_journal_page_first 15441
_journal_paper_doi 10.1039/c4ra01287a
_journal_volume 4
_journal_year 2014
_chemical_formula_sum 'C22 H14 Br Cl N2 O2'
_chemical_formula_weight 453.7
_space_group_IT_number 2
_space_group_name_Hall '-P 1'
_space_group_name_H-M_alt 'P -1'
_symmetry_space_group_name_H-M 'P -1'
_atom_sites_solution_hydrogens geom
_atom_sites_solution_primary direct
_atom_sites_solution_secondary difmap
_audit_creation_method SHELXL-97
_cell_angle_alpha 97.211(2)
_cell_angle_beta 105.469(2)
_cell_angle_gamma 113.356(2)
_cell_formula_units_Z 2
_cell_length_a 9.1120(7)
_cell_length_b 10.6244(8)
_cell_length_c 11.2803(8)
_cell_measurement_temperature 296(2)
_cell_volume 932.65(12)
_computing_structure_refinement 'SHELXL-97 (Sheldrick, 2008)'
_computing_structure_solution 'SHELXS-97 (Sheldrick, 2008)'
_diffrn_ambient_temperature 296(2)
_diffrn_measured_fraction_theta_full 0.984
_diffrn_measured_fraction_theta_max 0.984
_diffrn_radiation_monochromator graphite
_diffrn_radiation_source 'fine-focus sealed tube'
_diffrn_radiation_type MoK\a
_diffrn_radiation_wavelength 0.71073
_diffrn_reflns_av_R_equivalents 0.0355
_diffrn_reflns_av_sigmaI/netI 0.0397
_diffrn_reflns_limit_h_max 11
_diffrn_reflns_limit_h_min -10
_diffrn_reflns_limit_k_max 12
_diffrn_reflns_limit_k_min -12
_diffrn_reflns_limit_l_max 13
_diffrn_reflns_limit_l_min -13
_diffrn_reflns_number 10841
_diffrn_reflns_theta_full 25.42
_diffrn_reflns_theta_max 25.42
_diffrn_reflns_theta_min 1.94
_exptl_absorpt_coefficient_mu 2.371
_exptl_absorpt_correction_T_max 0.789
_exptl_absorpt_correction_T_min 0.572
_exptl_absorpt_correction_type empirical
_exptl_crystal_density_diffrn 1.616
_exptl_crystal_density_method 'not measured'
_exptl_crystal_F_000 456
_exptl_crystal_size_max 0.3
_exptl_crystal_size_mid 0.2
_exptl_crystal_size_min 0.1
_refine_diff_density_max 0.698
_refine_diff_density_min -1.028
_refine_diff_density_rms 0.080
_refine_ls_extinction_method none
_refine_ls_goodness_of_fit_ref 0.996
_refine_ls_hydrogen_treatment none
_refine_ls_matrix_type full
_refine_ls_number_parameters 255
_refine_ls_number_reflns 3380
_refine_ls_number_restraints 0
_refine_ls_restrained_S_all 0.996
_refine_ls_R_factor_all 0.0644
_refine_ls_R_factor_gt 0.0488
_refine_ls_shift/su_max 0.000
_refine_ls_shift/su_mean 0.000
_refine_ls_structure_factor_coef Fsqd
_refine_ls_weighting_details 'calc w=1/[\s^2^(Fo^2^)+(0.0762P)^2^+1.7172P] where P=(Fo^2^+2Fc^2^)/3'
_refine_ls_weighting_scheme calc
_refine_ls_wR_factor_gt 0.1336
_refine_ls_wR_factor_ref 0.1496
_reflns_number_gt 2675
_reflns_number_total 3380
_reflns_threshold_expression >2sigma(I)
_cod_data_source_file c4ra01287a2.cif
_cod_data_source_block a
_cod_database_code 7235536

loop_
_symmetry_equiv_pos_as_xyz
'x, y, z'
'-x, -y, -z'

loop_
_atom_site_label
_atom_site_type_symbol
_atom_site_fract_x
_atom_site_fract_y
_atom_site_fract_z
_atom_site_U_iso_or_equiv
_atom_site_adp_type
_atom_site_occupancy
_atom_site_symmetry_multiplicity
_atom_site_calc_flag
_atom_site_refinement_flags
Br1 Br 0.31261(7) 0.00215(6) 0.13691(6) 0.0698(3) Uani 1 1 d .
Cl1 Cl 0.82603(17) -0.62926(12) 0.82644(13) 0.0568(3) Uani 1 1 d .
O1 O 1.2954(5) 0.4544(3) 0.7906(3) 0.0681(11) Uani 1 1 d .
O2 O 0.6469(4) -0.2292(3) 0.4507(3) 0.0522(8) Uani 1 1 d .
N1 N 0.8819(4) -0.1204(3) 0.6394(3) 0.0340(7) Uani 1 1 d .
C1 C 0.5219(6) 0.1005(5) 0.2785(4) 0.0444(10) Uani 1 1 d .
C2 C 0.5810(5) 0.0241(4) 0.3475(4) 0.0401(9) Uani 1 1 d .
H2 H 0.5203 -0.0743 0.3262 0.048 Uiso 1 1 calc R
C3 C 0.7348(5) 0.0952(4) 0.4512(4) 0.0344(9) Uani 1 1 d .
C4 C 0.8091(5) 0.0265(4) 0.5300(4) 0.0331(8) Uani 1 1 d .
C5 C 0.7611(5) -0.1231(4) 0.5295(4) 0.0351(9) Uani 1 1 d .
C6 C 0.8700(5) -0.2446(4) 0.6825(3) 0.0301(8) Uani 1 1 d .
C7 C 1.0147(5) -0.2534(4) 0.7490(4) 0.0362(9) Uani 1 1 d .
H7 H 1.1214 -0.1793 0.7643 0.043 Uiso 1 1 calc R
C8 C 1.0027(6) -0.3714(4) 0.7932(4) 0.0408(10) Uani 1 1 d .
H8 H 1.1006 -0.3769 0.8386 0.049 Uiso 1 1 calc R
C9 C 0.8438(5) -0.4810(4) 0.7693(4) 0.0360(9) Uani 1 1 d .
C10 C 0.6112(6) 0.2502(5) 0.3079(4) 0.0451(10) Uani 1 1 d .
H10 H 0.5690 0.3001 0.2582 0.054 Uiso 1 1 calc R
C11 C 0.7587(6) 0.3206(4) 0.4092(4) 0.0422(10) Uani 1 1 d .
H11 H 0.8162 0.4192 0.4292 0.051 Uiso 1 1 calc R
C12 C 0.8266(5) 0.2471(4) 0.4847(4) 0.0356(9) Uani 1 1 d .
N4 N 0.9777(5) 0.3251(3) 0.5839(3) 0.0377(8) Uani 1 1 d .
C14 C 1.0386(5) 0.2562(4) 0.6565(4) 0.0345(9) Uani 1 1 d .
C15 C 1.2002(6) 0.3299(4) 0.7688(4) 0.0415(10) Uani 1 1 d .
C16 C 1.2398(5) 0.2429(4) 0.8616(4) 0.0369(9) Uani 1 1 d .
C17 C 1.4305(6) 0.2803(5) 0.9009(5) 0.0542(12) Uani 1 1 d .
H17A H 1.4575 0.2310 0.9627 0.081 Uiso 1 1 calc R
H17B H 1.4976 0.3808 0.9373 0.081 Uiso 1 1 calc R
H17C H 1.4554 0.2522 0.8273 0.081 Uiso 1 1 calc R
C18 C 1.2001(7) 0.2906(5) 0.9788(4) 0.0513(11) Uani 1 1 d .
H18A H 1.0818 0.2694 0.9536 0.077 Uiso 1 1 calc R
H18B H 1.2691 0.3911 1.0148 0.077 Uiso 1 1 calc R
H18C H 1.2248 0.2412 1.0411 0.077 Uiso 1 1 calc R
C19 C 1.1368(5) 0.0816(4) 0.8134(4) 0.0372(9) Uani 1 1 d .
H19 H 1.1671 0.0247 0.8610 0.045 Uiso 1 1 calc R
C20 C 1.0049(5) 0.0211(4) 0.7050(4) 0.0309(8) Uani 1 1 d .
C21 C 0.6980(6) -0.4758(4) 0.7011(4) 0.0390(9) Uani 1 1 d .
H21 H 0.5918 -0.5516 0.6837 0.047 Uiso 1 1 calc R
C22 C 0.7107(5) -0.3563(4) 0.6583(4) 0.0379(9) Uani 1 1 d .
H22 H 0.6126 -0.3510 0.6134 0.045 Uiso 1 1 calc R
C23 C 0.9541(5) 0.1074(4) 0.6306(4) 0.0322(8) Uani 1 1 d .

loop_
_atom_site_aniso_label
_atom_site_aniso_U_11
_atom_site_aniso_U_22
_atom_site_aniso_U_33
_atom_site_aniso_U_23
_atom_site_aniso_U_13
_atom_site_aniso_U_12
Br1 0.0546(4) 0.0638(4) 0.0740(4) 0.0343(3) -0.0017(3) 0.0209(3)
Cl1 0.0663(8) 0.0454(6) 0.0827(9) 0.0411(6) 0.0389(7) 0.0327(6)
O1 0.073(2) 0.0260(17) 0.058(2) 0.0100(15) -0.0075(18) -0.0039(16)
O2 0.055(2) 0.0258(15) 0.0421(17) 0.0058(13) -0.0102(15) 0.0038(14)
N1 0.0374(18) 0.0208(15) 0.0324(17) 0.0066(13) 0.0026(14) 0.0084(14)
C1 0.046(3) 0.045(2) 0.044(2) 0.021(2) 0.013(2) 0.022(2)
C2 0.042(2) 0.032(2) 0.045(2) 0.0156(18) 0.012(2) 0.0162(19)
C3 0.041(2) 0.029(2) 0.034(2) 0.0112(16) 0.0132(18) 0.0157(18)
C4 0.036(2) 0.0274(19) 0.030(2) 0.0078(16) 0.0048(17) 0.0119(17)
C5 0.036(2) 0.027(2) 0.033(2) 0.0085(17) 0.0046(18) 0.0096(18)
C6 0.036(2) 0.0215(18) 0.0288(19) 0.0073(15) 0.0091(16) 0.0102(16)
C7 0.031(2) 0.031(2) 0.041(2) 0.0095(17) 0.0129(18) 0.0080(17)
C8 0.043(2) 0.038(2) 0.053(3) 0.022(2) 0.019(2) 0.025(2)
C9 0.050(3) 0.029(2) 0.040(2) 0.0167(17) 0.022(2) 0.0219(19)
C10 0.045(3) 0.043(2) 0.054(3) 0.024(2) 0.016(2) 0.024(2)
C11 0.055(3) 0.030(2) 0.055(3) 0.0207(19) 0.026(2) 0.024(2)
C12 0.041(2) 0.027(2) 0.041(2) 0.0107(17) 0.0163(19) 0.0155(18)
N4 0.047(2) 0.0269(17) 0.0389(19) 0.0109(15) 0.0167(17) 0.0150(16)
C14 0.039(2) 0.0247(19) 0.034(2) 0.0046(16) 0.0137(18) 0.0097(17)
C15 0.048(3) 0.027(2) 0.037(2) 0.0049(17) 0.010(2) 0.0091(19)
C16 0.037(2) 0.0249(19) 0.034(2) 0.0005(16) 0.0063(18) 0.0050(17)
C17 0.043(3) 0.038(2) 0.064(3) 0.003(2) 0.011(2) 0.009(2)
C18 0.065(3) 0.043(3) 0.039(2) 0.005(2) 0.017(2) 0.020(2)
C19 0.041(2) 0.027(2) 0.032(2) 0.0053(16) 0.0053(18) 0.0104(18)
C20 0.034(2) 0.0207(18) 0.032(2) 0.0053(15) 0.0093(17) 0.0078(16)
C21 0.042(2) 0.0227(19) 0.042(2) 0.0093(17) 0.0130(19) 0.0063(18)
C22 0.035(2) 0.031(2) 0.039(2) 0.0086(17) 0.0053(18) 0.0109(18)
C23 0.038(2) 0.0233(18) 0.034(2) 0.0086(16) 0.0121(17) 0.0117(17)

loop_
_atom_type_symbol
_atom_type_description
_atom_type_scat_dispersion_real
_atom_type_scat_dispersion_imag
_atom_type_scat_source
C C 0.0033 0.0016 'International Tables Vol C Tables 4.2.6.8 and 6.1.1.4'
H H 0.0000 0.0000 'International Tables Vol C Tables 4.2.6.8 and 6.1.1.4'
N N 0.0061 0.0033 'International Tables Vol C Tables 4.2.6.8 and 6.1.1.4'
O O 0.0106 0.0060 'International Tables Vol C Tables 4.2.6.8 and 6.1.1.4'
Cl Cl 0.1484 0.1585 'International Tables Vol C Tables 4.2.6.8 and 6.1.1.4'
Br Br -0.2901 2.4595 'International Tables Vol C Tables 4.2.6.8 and 6.1.1.4'

loop_
_geom_angle_atom_site_label_1
_geom_angle_atom_site_label_2
_geom_angle_atom_site_label_3
_geom_angle
C5 N1 C20 110.6(3)
C5 N1 C6 123.5(3)
C20 N1 C6 125.7(3)
C2 C1 C10 121.8(4)
C2 C1 Br1 118.8(3)
C10 C1 Br1 119.4(3)
C1 C2 C3 119.2(4)
C1 C2 H2 120.4
C3 C2 H2 120.4
C2 C3 C4 124.2(4)
C2 C3 C12 120.2(4)
C4 C3 C12 115.6(4)
C23 C4 C3 118.6(3)
C23 C4 C5 107.8(3)
C3 C4 C5 133.6(4)
O2 C5 N1 125.5(4)
O2 C5 C4 128.9(4)
N1 C5 C4 105.6(3)
C7 C6 C22 119.6(3)
C7 C6 N1 120.7(3)
C22 C6 N1 119.7(3)
C6 C7 C8 120.6(4)
C6 C7 H7 119.7
C8 C7 H7 119.7
C9 C8 C7 119.1(4)
C9 C8 H8 120.4
C7 C8 H8 120.4
C21 C9 C8 121.3(4)
C21 C9 Cl1 118.9(3)
C8 C9 Cl1 119.8(3)
C11 C10 C1 119.6(4)
C11 C10 H10 120.2
C1 C10 H10 120.2
C10 C11 C12 121.2(4)
C10 C11 H11 119.4
C12 C11 H11 119.4
N4 C12 C11 117.9(4)
N4 C12 C3 124.1(4)
C11 C12 C3 117.9(4)
C14 N4 C12 117.8(3)
N4 C14 C23 121.2(4)
N4 C14 C15 122.6(3)
C23 C14 C15 116.2(4)
O1 C15 C14 122.1(4)
O1 C15 C16 120.1(4)
C14 C15 C16 117.7(3)
C19 C16 C18 107.5(3)
C19 C16 C17 108.3(3)
C18 C16 C17 109.6(4)
C19 C16 C15 116.6(3)
C18 C16 C15 105.7(3)
C17 C16 C15 109.0(4)
C16 C17 H17A 109.5
C16 C17 H17B 109.5
H17A C17 H17B 109.5
C16 C17 H17C 109.5
H17A C17 H17C 109.5
H17B C17 H17C 109.5
C16 C18 H18A 109.5
C16 C18 H18B 109.5
H18A C18 H18B 109.5
C16 C18 H18C 109.5
H18A C18 H18C 109.5
H18B C18 H18C 109.5
C20 C19 C16 121.2(4)
C20 C19 H19 119.4
C16 C19 H19 119.4
C19 C20 N1 134.8(4)
C19 C20 C23 120.3(3)
N1 C20 C23 104.8(3)
C9 C21 C22 119.3(4)
C9 C21 H21 120.4
C22 C21 H21 120.4
C21 C22 C6 120.1(4)
C21 C22 H22 120.0
C6 C22 H22 120.0
C4 C23 C14 122.6(4)
C4 C23 C20 111.1(3)
C14 C23 C20 126.2(4)

loop_
_geom_bond_atom_site_label_1
_geom_bond_atom_site_label_2
_geom_bond_distance
Br1 C1 1.912(5)
Cl1 C9 1.741(4)
O1 C15 1.207(5)
O2 C5 1.212(5)
N1 C5 1.410(5)
N1 C20 1.417(5)
N1 C6 1.436(5)
C1 C2 1.354(6)
C1 C10 1.414(6)
C2 C3 1.403(6)
C2 H2 0.9300
C3 C4 1.419(5)
C3 C12 1.434(5)
C4 C23 1.352(5)
C4 C5 1.471(5)
C6 C7 1.378(6)
C6 C22 1.390(6)
C7 C8 1.382(6)
C7 H7 0.9300
C8 C9 1.379(6)
C8 H8 0.9300
C9 C21 1.372(6)
C10 C11 1.357(7)
C10 H10 0.9300
C11 C12 1.410(6)
C11 H11 0.9300
C12 N4 1.369(5)
N4 C14 1.322(5)
C14 C23 1.406(5)
C14 C15 1.493(6)
C15 C16 1.544(6)
C16 C19 1.528(5)
C16 C18 1.538(6)
C16 C17 1.541(6)
C17 H17A 0.9600
C17 H17B 0.9600
C17 H17C 0.9600
C18 H18A 0.9600
C18 H18B 0.9600
C18 H18C 0.9600
C19 C20 1.326(6)
C19 H19 0.9300
C20 C23 1.443(5)
C21 C22 1.388(6)
C21 H21 0.9300
C22 H22 0.9300
